data_4300658
_journal_name_full 'Inorganic Chemistry'
_journal_paper_doi 10.1021/ic051740h
_journal_year 2006
_chemical_formula_moiety 'Mg2.56 O8 V1.12 W0.88 '
_chemical_formula_sum 'Mg2.56 O8 V1.12 W0.88'
_chemical_formula_weight 409.06
_space_group_IT_number 62
_symmetry_cell_setting orthorhombic
_symmetry_Int_Tables_number 62
_symmetry_space_group_name_Hall '-P 2ac 2n'
_symmetry_space_group_name_H-M 'P n m a'
_cell_angle_alpha 90
_cell_angle_beta 90
_cell_angle_gamma 90
_cell_formula_units_Z 6
_cell_length_a 5.0658(5)
_cell_length_b 10.333(1)
_cell_length_c 17.421(2)
_cell_measurement_temperature 148.2
_cell_volume 911.9(1)
_diffrn_ambient_temperature 148.2
_exptl_crystal_density_diffrn 4.47
_cod_original_formula_sum 'Mg2.56 O8 V1.12 W0.88 '
_cod_database_code 4300658

loop_
_symmetry_equiv_pos_as_xyz
'  +x,  +y,  +z'
1/2+x,1/2-y,1/2-z
'  -x,1/2+y,  -z'
'1/2-x,  -y,1/2+z'
'  -x,  -y,  -z'
1/2-x,1/2+y,1/2+z
'  +x,1/2-y,  +z'
'1/2+x,  +y,1/2-z'

loop_
_atom_site_label
_atom_site_fract_x
_atom_site_fract_y
_atom_site_fract_z
_atom_site_U_iso_or_equiv
_atom_site_occupancy
_atom_site_refinement_flags
_atom_site_adp_type
_atom_site_calc_flag
_atom_site_calc_attached_atom
W(1) 0.21510(9) 0.7500 0.44372(3) 0.0083(1) 0.231(2) SP Uiso d ?
W(2) -0.28210(6) 0.47063(3) 0.34295(2) 0.0101(1) 0.426(3) SP Uiso d ?
V(1) 0.2151 0.7500 0.4437 0.008 0.269 SP Uiso d ?
V(2) -0.2821 0.4706 0.3430 0.010 0.574 SP Uiso d ?
Mg(1) -0.2503(3) 0.5758(1) 0.52663(9) 0.0110(4) 1.000 . Uani d ?
Mg(2) -0.0947(9) 0.7500 0.2496(2) 0.0357(9) 0.420 S Uani d ?
Mg(3) 0.2540(5) 0.2500 0.3026(1) 0.0147(6) 0.500 S Uani d ?
O(1) -0.0759(7) 0.3724(3) 0.2857(2) 0.0178(9) 1.000 . Uani d ?
O(2) -0.3442(7) 0.6129(3) 0.2970(2) 0.0143(8) 1.000 . Uani d ?
O(3) -0.0874(6) 0.5064(3) 0.4240(2) 0.0130(8) 1.000 . Uani d ?
O(4) -0.5644(6) 0.3847(3) 0.3712(2) 0.0134(8) 1.000 . Uani d ?
O(5) -0.0671(9) 0.7500 0.5066(3) 0.015(1) 0.500 S Uani d ?
O(6) 0.4117(7) 0.8850(3) 0.4650(2) 0.0111(8) 1.000 . Uani d ?
O(7) 0.1446(9) 0.7500 0.3467(3) 0.017(1) 0.500 S Uani d ?

loop_
_atom_site_aniso_label
_atom_site_aniso_U_11
_atom_site_aniso_U_22
_atom_site_aniso_U_33
_atom_site_aniso_U_12
_atom_site_aniso_U_13
_atom_site_aniso_U_23
Mg(1) 0.0104(8) 0.0112(7) 0.0115(8) -0.0004(7) -0.0014(7) -0.0020(6)
Mg(2) 0.061(3) 0.025(2) 0.022(2) 0.0000 -0.002(2) 0.0000
Mg(3) 0.012(1) 0.016(1) 0.016(1) 0.0000 -0.000(1) 0.0000
O(1) 0.014(2) 0.018(2) 0.021(2) 0.004(2) -0.007(2) -0.007(2)
O(2) 0.017(2) 0.013(2) 0.012(2) -0.003(2) 0.002(1) -0.005(1)
O(3) 0.009(2) 0.015(2) 0.015(2) 0.004(1) 0.005(1) -0.000(1)
O(4) 0.014(2) 0.012(2) 0.015(2) -0.001(1) -0.002(1) 0.000(1)
O(5) 0.011(2) 0.007(2) 0.026(3) 0.0000 -0.002(2) 0.0000
O(6) 0.013(2) 0.007(1) 0.014(2) 0.005(1) -0.002(1) -0.001(1)
O(7) 0.013(2) 0.013(2) 0.026(3) 0.0000 -0.007(2) 0.0000

loop_
_geom_bond_atom_site_label_1
_geom_bond_atom_site_label_2
_geom_bond_distance
_geom_bond_site_symmetry_1
_geom_bond_site_symmetry_2
_geom_bond_publ_flag
W1 O5 1.80(1) . . ?
W1 O6 1.754(7) . . ?
W1 O6 1.754(7) . . ?
W1 O7 1.73(1) . . ?
W2 O1 1.765(8) . . ?
W2 O2 1.703(8) . . ?
W2 O3 1.762(8) . . ?
W2 O4 1.754(7) . . ?
V1 O5 1.80(1) . . ?
V1 O6 1.754(7) . . ?
V1 O6 1.754(7) . . ?
V1 O7 1.73(1) . . ?
V2 O1 1.765(8) . . ?
V2 O2 1.703(8) . . ?
V2 O3 1.762(8) . . ?
V2 O4 1.754(7) . . ?
MG1 O3 2.095(8) . . ?
MG1 O3 2.095(8) . . ?
MG1 O4 2.053(9) . . ?
MG1 O5 2.055(7) . . ?
MG1 O6 2.062(9) . . ?
MG1 O6 2.139(8) . . ?
MG2 MG2 2.5329(3) . . ?
MG2 MG2 2.5329(3) . . ?
MG2 O2 2.07(1) . . ?
MG2 O2 2.07(1) . . ?
MG2 O2 2.07(1) . . ?
MG2 O2 2.07(1) . . ?
MG2 O7 2.08(1) . . ?
MG2 O7 2.14(2) . . ?
MG3 O1 2.116(9) . . ?
MG3 O1 2.170(9) . . ?
MG3 O1 2.116(9) . . ?
MG3 O1 2.170(9) . . ?
MG3 O4 2.053(9) . . ?
MG3 O4 2.053(9) . . ?
O1 O1 2.53(2) . . ?
